data_1543019
loop_
_publ_author_name
'Loewen, Natalia D.'
'Thompson, Emily J.'
'Kagan, Michael'
'Banales, Carolina L.'
'Myers, Thomas W.'
'Fettinger, James C.'
'Berben, Louise A.'

_publ_section_title
;
 A pendant proton shuttle on [Fe4N(CO)12]&#x2212;alters product
 selectivity in formate vs. H2production via the hydride
 [H--Fe4N(CO)12]&#x2212;
;
_journal_issue 4
_journal_name_full 'Chem. Sci.'
_journal_page_first 2728
_journal_paper_doi 10.1039/C5SC03169A
_journal_volume 7
_journal_year 2016
_chemical_formula_moiety 'C25 H15 Fe4 N O12 P, C8 H20 N'
_chemical_formula_sum 'C33 H35 Fe4 N2 O12 P'
_chemical_formula_weight 906.00
_chemical_name_common '[Et4N][Fe4N(CO)11PPh2EtOH]'
_space_group_crystal_system monoclinic
_space_group_IT_number 14
_space_group_name_Hall '-P 2ybc'
_space_group_name_H-M_alt 'P 1 21/c 1'
_symmetry_space_group_name_Hall '-P 2ybc'
_symmetry_space_group_name_H-M 'P 1 21/c 1'
_atom_sites_solution_hydrogens mixed
_audit_creation_method SHELXL-2014/7
_audit_update_record
;
2015-08-14 deposited with the CCDC.
2016-01-20 downloaded from the CCDC.
;
_cell_angle_alpha 90
_cell_angle_beta 112.149(2)
_cell_angle_gamma 90
_cell_formula_units_Z 4
_cell_length_a 18.495(3)
_cell_length_b 10.4499(15)
_cell_length_c 20.683(3)
_cell_measurement_reflns_used 9903
_cell_measurement_temperature 90(2)
_cell_measurement_theta_max 27.89
_cell_measurement_theta_min 2.28
_cell_volume 3702.4(10)
_computing_cell_refinement 'SAINT (8.34a) (Bruker, 2013)'
_computing_data_collection 'Apex2 (2013.6-2) (Bruker, 2013)'
_computing_data_reduction 'SAINT (8.34a) (Bruker, 2013)'
_computing_molecular_graphics 'Bruker SHELXTL'
_computing_publication_material 'Bruker SHELXTL'
_computing_structure_refinement 'SHELXL-2014/7 (Sheldrick, 2014)'
_computing_structure_solution 'SHELXS-97 (Sheldrick, 2008)'
_diffrn_ambient_temperature 90(2)
_diffrn_measured_fraction_theta_full 0.999
_diffrn_measured_fraction_theta_max 0.999
_diffrn_measurement_device_type 'Bruker APEX-II CCD'
_diffrn_measurement_method '\f and \w scans'
_diffrn_radiation_type MoK\a
_diffrn_radiation_wavelength 0.71073
_diffrn_reflns_av_R_equivalents 0.0245
_diffrn_reflns_av_unetI/netI 0.0200
_diffrn_reflns_Laue_measured_fraction_full 0.999
_diffrn_reflns_Laue_measured_fraction_max 0.999
_diffrn_reflns_limit_h_max 24
_diffrn_reflns_limit_h_min -24
_diffrn_reflns_limit_k_max 13
_diffrn_reflns_limit_k_min -13
_diffrn_reflns_limit_l_max 26
_diffrn_reflns_limit_l_min -26
_diffrn_reflns_number 38711
_diffrn_reflns_point_group_measured_fraction_full 0.999
_diffrn_reflns_point_group_measured_fraction_max 0.999
_diffrn_reflns_theta_full 25.242
_diffrn_reflns_theta_max 27.494
_diffrn_reflns_theta_min 2.126
_exptl_absorpt_coefficient_mu 1.642
_exptl_absorpt_correction_T_max 0.7212
_exptl_absorpt_correction_T_min 0.5337
_exptl_absorpt_correction_type multi-scan
_exptl_absorpt_process_details 'SADABS 2014/3 (Sheldrick, 2014)'
_exptl_crystal_colour Brown
_exptl_crystal_density_diffrn 1.625
_exptl_crystal_description Block
_exptl_crystal_F_000 1848
_exptl_crystal_recrystallization_method 'Re-crystallisation from solvent: '
_exptl_crystal_size_max 0.431
_exptl_crystal_size_mid 0.205
_exptl_crystal_size_min 0.183
_refine_diff_density_max 0.601
_refine_diff_density_min -0.307
_refine_diff_density_rms 0.061
_refine_ls_extinction_method none
_refine_ls_goodness_of_fit_ref 1.030
_refine_ls_hydrogen_treatment refU
_refine_ls_matrix_type full
_refine_ls_number_parameters 511
_refine_ls_number_reflns 8506
_refine_ls_number_restraints 1
_refine_ls_restrained_S_all 1.030
_refine_ls_R_factor_all 0.0296
_refine_ls_R_factor_gt 0.0240
_refine_ls_shift/su_max 0.001
_refine_ls_shift/su_mean 0.000
_refine_ls_structure_factor_coef Fsqd
_refine_ls_weighting_details 'w=1/[\s^2^(Fo^2^)+(0.0326P)^2^+1.8068P] where P=(Fo^2^+2Fc^2^)/3'
_refine_ls_weighting_scheme calc
_refine_ls_wR_factor_gt 0.0594
_refine_ls_wR_factor_ref 0.0626
_reflns_Friedel_coverage 0.000
_reflns_number_gt 7449
_reflns_number_total 8506
_reflns_threshold_expression 'I > 2\s(I)'
_cod_data_source_file c5sc03169a2.cif
_cod_data_source_block twm162ff
_cod_depositor_comments
;
The following automatic conversions were performed:

'_exptl_absorpt_correction_type' value 'Multi-scan' changed to
'multi-scan' according to
/usr/data/users/saulius/crontab/automatic-downloads/current/RSC/lib/dictionaries/cif_core.dic
dictionary named 'cif_core.dic' version 2.4.2 from 2011-04-26.

Automatic conversion script
Id: cif_fix_values 4268 2015-11-12 08:31:59Z antanas 
;
_cod_original_cell_volume 3702.6(9)
_cod_database_code 1543019
_shelx_shelxl_version_number 2014/7
_shelx_space_group_comment
; 
The symmetry employed for this shelxl refinement is uniquely defined 
by the following loop, which should always be used as a source of 
symmetry information in preference to the above space-group names. 
They are only intended as comments. 
;
_shelx_estimated_absorpt_t_min 0.538
_shelx_estimated_absorpt_t_max 0.753

loop_
_space_group_symop_operation_xyz
'x, y, z'
'-x, y+1/2, -z+1/2'
'-x, -y, -z'
'x, -y-1/2, z-1/2'

loop_
_atom_site_label
_atom_site_type_symbol
_atom_site_fract_x
_atom_site_fract_y
_atom_site_fract_z
_atom_site_U_iso_or_equiv
_atom_site_adp_type
_atom_site_occupancy
_atom_site_site_symmetry_order
_atom_site_calc_flag
_atom_site_refinement_flags_posn
Fe1 Fe 0.22865(2) 0.78005(2) 0.33062(2) 0.01601(5) Uani 1 1 d .
Fe2 Fe 0.31742(2) 0.64627(2) 0.44103(2) 0.01840(6) Uani 1 1 d .
Fe3 Fe 0.33837(2) 0.88168(2) 0.43680(2) 0.01772(6) Uani 1 1 d .
Fe4 Fe 0.26376(2) 0.79564(2) 0.51188(2) 0.02032(6) Uani 1 1 d .
P5 P 0.11479(2) 0.68212(4) 0.29355(2) 0.01711(8) Uani 1 1 d .
N1 N 0.24542(7) 0.78629(12) 0.42070(7) 0.0170(2) Uani 1 1 d .
C1 C 0.19134(9) 0.92802(15) 0.29152(8) 0.0207(3) Uani 1 1 d .
O1 O 0.16862(7) 1.02602(11) 0.26627(7) 0.0286(3) Uani 1 1 d .
C2 C 0.25854(9) 0.73134(16) 0.26110(9) 0.0235(3) Uani 1 1 d .
O2 O 0.27800(8) 0.70099(14) 0.21678(7) 0.0350(3) Uani 1 1 d .
C3 C 0.40456(10) 0.61620(16) 0.51530(9) 0.0275(4) Uani 1 1 d .
O3 O 0.46094(8) 0.59268(14) 0.56186(8) 0.0444(4) Uani 1 1 d .
C4 C 0.26609(10) 0.50652(16) 0.45122(9) 0.0257(3) Uani 1 1 d .
O4 O 0.23725(8) 0.41641(12) 0.46288(7) 0.0352(3) Uani 1 1 d .
C5 C 0.35784(10) 0.59354(16) 0.38017(9) 0.0264(3) Uani 1 1 d .
O5 O 0.38932(8) 0.55594(14) 0.34524(7) 0.0394(3) Uani 1 1 d .
C6 C 0.42467(10) 0.89570(16) 0.51351(9) 0.0270(4) Uani 1 1 d .
O6 O 0.48071(8) 0.90779(14) 0.56261(7) 0.0406(3) Uani 1 1 d .
C7 C 0.30717(9) 1.04603(16) 0.43285(9) 0.0238(3) Uani 1 1 d .
O7 O 0.28834(8) 1.15056(12) 0.43155(7) 0.0331(3) Uani 1 1 d .
C8 C 0.38163(9) 0.88160(15) 0.37304(9) 0.0229(3) Uani 1 1 d .
O8 O 0.41303(7) 0.88447(12) 0.33426(7) 0.0306(3) Uani 1 1 d .
C9 C 0.34032(10) 0.77251(18) 0.59648(9) 0.0280(4) Uani 1 1 d .
O9 O 0.39047(8) 0.75250(15) 0.64869(7) 0.0395(3) Uani 1 1 d .
C10 C 0.19289(10) 0.69215(19) 0.52370(9) 0.0284(4) Uani 1 1 d .
O10 O 0.14712(8) 0.62511(15) 0.53020(8) 0.0393(3) Uani 1 1 d .
C11 C 0.22320(10) 0.94252(19) 0.52731(9) 0.0293(4) Uani 1 1 d .
O11 O 0.19625(8) 1.03627(14) 0.53692(7) 0.0414(3) Uani 1 1 d .
C12 C 0.11488(10) 0.50614(15) 0.28936(9) 0.0240(3) Uani 1 1 d .
H12A H 0.1354 0.4706 0.3373 0.038(6) Uiso 1 1 calc R
H12B H 0.0608 0.4749 0.2654 0.027(5) Uiso 1 1 calc R
O12 O 0.16746(8) 0.32387(13) 0.24524(8) 0.0375(3) Uani 1 1 d D
H12 H 0.1236(13) 0.295(4) 0.2168(18) 0.132(16) Uiso 1 1 d D
C13 C 0.16608(11) 0.45938(16) 0.24947(11) 0.0318(4) Uani 1 1 d .
H13A H 0.1455 0.4956 0.2017 0.023(5) Uiso 1 1 calc R
H13B H 0.2200 0.4913 0.2735 0.041(6) Uiso 1 1 calc R
C14 C 0.04413(9) 0.72115(14) 0.20570(8) 0.0189(3) Uani 1 1 d .
C15 C -0.03479(9) 0.69231(15) 0.18858(8) 0.0212(3) Uani 1 1 d .
H15 H -0.0508 0.6527 0.2223 0.016(4) Uiso 1 1 calc R
C16 C -0.09009(10) 0.72072(16) 0.12291(9) 0.0245(3) Uani 1 1 d .
H16 H -0.1435 0.7009 0.1120 0.026(5) Uiso 1 1 calc R
C17 C -0.06679(10) 0.77818(17) 0.07343(9) 0.0256(3) Uani 1 1 d .
H17 H -0.1045 0.7988 0.0287 0.026(5) Uiso 1 1 calc R
C18 C 0.01143(10) 0.80563(18) 0.08918(9) 0.0277(4) Uani 1 1 d .
H18 H 0.0272 0.8435 0.0549 0.030(5) Uiso 1 1 calc R
C19 C 0.06676(10) 0.77793(16) 0.15500(9) 0.0237(3) Uani 1 1 d .
H19 H 0.1201 0.7977 0.1656 0.037(6) Uiso 1 1 calc R
C20 C 0.05762(9) 0.72120(16) 0.34654(8) 0.0203(3) Uani 1 1 d .
C21 C 0.05742(9) 0.84906(16) 0.36706(9) 0.0230(3) Uani 1 1 d .
H21 H 0.0899 0.9098 0.3569 0.027(5) Uiso 1 1 calc R
C22 C 0.01011(10) 0.88794(18) 0.40217(9) 0.0283(4) Uani 1 1 d .
H22 H 0.0100 0.9750 0.4154 0.028(5) Uiso 1 1 calc R
C23 C -0.03687(10) 0.7994(2) 0.41785(9) 0.0325(4) Uani 1 1 d .
H23 H -0.0697 0.8259 0.4413 0.035(6) Uiso 1 1 calc R
C24 C -0.03564(10) 0.6720(2) 0.39920(9) 0.0323(4) Uani 1 1 d .
H24 H -0.0670 0.6112 0.4108 0.037(6) Uiso 1 1 calc R
C25 C 0.01139(10) 0.63234(18) 0.36351(9) 0.0263(3) Uani 1 1 d .
H25 H 0.0118 0.5450 0.3509 0.020(5) Uiso 1 1 calc R
N31 N 0.37101(8) 0.24272(13) 0.19497(7) 0.0223(3) Uani 1 1 d .
C31 C 0.40564(10) 0.19206(17) 0.26976(9) 0.0279(4) Uani 1 1 d .
H31A H 0.4106 0.0979 0.2680 0.030(5) Uiso 1 1 calc R
H31B H 0.4589 0.2275 0.2927 0.033(5) Uiso 1 1 calc R
C32 C 0.35929(11) 0.22328(19) 0.31445(10) 0.0333(4) Uani 1 1 d .
H32A H 0.3566 0.3163 0.3190 0.049(7) Uiso 1 1 calc R
H32B H 0.3849 0.1851 0.3608 0.052(7) Uiso 1 1 calc R
H32C H 0.3064 0.1887 0.2924 0.062(8) Uiso 1 1 calc R
C33 C 0.42603(11) 0.19874(17) 0.15994(10) 0.0288(4) Uani 1 1 d .
H33A H 0.4794 0.2282 0.1886 0.026(5) Uiso 1 1 calc R
H33B H 0.4268 0.1040 0.1598 0.033(5) Uiso 1 1 calc R
C34 C 0.40591(13) 0.2451(2) 0.08594(10) 0.0382(4) Uani 1 1 d .
H34A H 0.3527 0.2184 0.0570 0.066(8) Uiso 1 1 calc R
H34B H 0.4426 0.2082 0.0671 0.058(8) Uiso 1 1 calc R
H34C H 0.4094 0.3387 0.0857 0.044(6) Uiso 1 1 calc R
C35 C 0.36520(10) 0.38760(16) 0.19481(10) 0.0275(4) Uani 1 1 d .
H35A H 0.3400 0.4171 0.1459 0.039(6) Uiso 1 1 calc R
H35B H 0.3308 0.4124 0.2196 0.028(5) Uiso 1 1 calc R
C36 C 0.44217(11) 0.45633(18) 0.22817(11) 0.0340(4) Uani 1 1 d .
H36A H 0.4681 0.4272 0.2765 0.048(7) Uiso 1 1 calc R
H36B H 0.4329 0.5487 0.2277 0.045(6) Uiso 1 1 calc R
H36C H 0.4754 0.4377 0.2020 0.050(7) Uiso 1 1 calc R
C37 C 0.28872(10) 0.19274(18) 0.15757(10) 0.0325(4) Uani 1 1 d .
H37A H 0.2684 0.2268 0.1093 0.032(5) Uiso 1 1 calc R
H37B H 0.2553 0.2269 0.1813 0.032(5) Uiso 1 1 calc R
C38 C 0.28090(13) 0.04796(19) 0.15408(12) 0.0434(5) Uani 1 1 d .
H38A H 0.3104 0.0131 0.1275 0.044(6) Uiso 1 1 calc R
H38B H 0.2257 0.0247 0.1311 0.075(9) Uiso 1 1 calc R
H38C H 0.3015 0.0127 0.2015 0.064(8) Uiso 1 1 calc R

loop_
_atom_site_aniso_label
_atom_site_aniso_U_11
_atom_site_aniso_U_22
_atom_site_aniso_U_33
_atom_site_aniso_U_23
_atom_site_aniso_U_13
_atom_site_aniso_U_12
Fe1 0.01506(10) 0.01583(10) 0.01645(11) -0.00102(8) 0.00516(8) -0.00036(8)
Fe2 0.01686(11) 0.01474(10) 0.02102(11) -0.00028(8) 0.00420(9) 0.00110(8)
Fe3 0.01563(10) 0.01547(10) 0.02025(11) -0.00151(8) 0.00470(9) -0.00157(8)
Fe4 0.01685(11) 0.02643(12) 0.01664(11) -0.00071(9) 0.00513(9) 0.00169(9)
P5 0.01623(18) 0.01601(18) 0.01770(18) -0.00119(14) 0.00483(15) -0.00132(14)
N1 0.0142(6) 0.0153(6) 0.0209(6) -0.0007(5) 0.0062(5) 0.0008(5)
C1 0.0179(7) 0.0236(8) 0.0200(7) -0.0027(6) 0.0064(6) -0.0029(6)
O1 0.0296(6) 0.0209(6) 0.0333(7) 0.0052(5) 0.0095(5) 0.0020(5)
C2 0.0191(7) 0.0262(8) 0.0245(8) -0.0001(7) 0.0075(7) 0.0009(6)
O2 0.0335(7) 0.0472(8) 0.0290(7) -0.0038(6) 0.0173(6) 0.0029(6)
C3 0.0264(8) 0.0210(8) 0.0296(9) -0.0025(7) 0.0043(7) 0.0028(7)
O3 0.0342(7) 0.0392(8) 0.0408(8) -0.0041(6) -0.0076(7) 0.0111(6)
C4 0.0225(8) 0.0217(8) 0.0267(8) 0.0015(7) 0.0021(7) 0.0009(6)
O4 0.0330(7) 0.0229(6) 0.0422(8) 0.0070(6) 0.0058(6) -0.0053(5)
C5 0.0270(8) 0.0203(8) 0.0281(9) -0.0010(7) 0.0062(7) 0.0047(6)
O5 0.0420(8) 0.0404(8) 0.0387(8) -0.0009(6) 0.0185(7) 0.0185(6)
C6 0.0251(8) 0.0208(8) 0.0306(9) 0.0017(7) 0.0052(7) -0.0041(6)
O6 0.0300(7) 0.0394(8) 0.0365(8) 0.0057(6) -0.0056(6) -0.0115(6)
C7 0.0215(8) 0.0233(8) 0.0240(8) -0.0040(6) 0.0056(7) -0.0033(6)
O7 0.0350(7) 0.0207(6) 0.0406(8) -0.0036(5) 0.0108(6) 0.0037(5)
C8 0.0205(7) 0.0177(7) 0.0295(9) -0.0005(6) 0.0081(7) -0.0020(6)
O8 0.0290(6) 0.0300(6) 0.0387(7) -0.0044(5) 0.0197(6) -0.0068(5)
C9 0.0223(8) 0.0397(10) 0.0231(8) -0.0017(7) 0.0099(7) 0.0018(7)
O9 0.0248(6) 0.0666(10) 0.0227(7) 0.0007(6) 0.0038(6) 0.0054(6)
C10 0.0220(8) 0.0400(10) 0.0220(8) 0.0070(7) 0.0069(7) 0.0065(7)
O10 0.0247(6) 0.0526(9) 0.0424(8) 0.0180(7) 0.0145(6) 0.0014(6)
C11 0.0239(8) 0.0388(10) 0.0219(8) -0.0060(7) 0.0048(7) 0.0022(7)
O11 0.0373(7) 0.0436(8) 0.0393(8) -0.0137(6) 0.0099(6) 0.0113(6)
C12 0.0233(8) 0.0160(7) 0.0269(8) -0.0009(6) 0.0029(7) -0.0017(6)
O12 0.0350(7) 0.0233(6) 0.0486(9) -0.0069(6) 0.0092(7) 0.0011(6)
C13 0.0258(8) 0.0199(8) 0.0451(11) -0.0068(8) 0.0083(8) -0.0018(7)
C14 0.0181(7) 0.0180(7) 0.0177(7) -0.0035(6) 0.0036(6) 0.0002(6)
C15 0.0204(7) 0.0202(7) 0.0222(8) -0.0022(6) 0.0070(6) -0.0019(6)
C16 0.0184(7) 0.0263(8) 0.0254(8) -0.0050(7) 0.0045(7) 0.0000(6)
C17 0.0239(8) 0.0299(9) 0.0187(8) -0.0023(6) 0.0032(7) 0.0030(7)
C18 0.0283(9) 0.0350(9) 0.0194(8) -0.0004(7) 0.0084(7) -0.0022(7)
C19 0.0205(8) 0.0280(8) 0.0216(8) -0.0026(7) 0.0067(7) -0.0027(6)
C20 0.0161(7) 0.0267(8) 0.0164(7) 0.0014(6) 0.0043(6) 0.0001(6)
C21 0.0199(7) 0.0263(8) 0.0227(8) 0.0023(6) 0.0080(6) 0.0013(6)
C22 0.0281(9) 0.0340(9) 0.0232(8) 0.0018(7) 0.0102(7) 0.0076(7)
C23 0.0227(8) 0.0527(12) 0.0237(9) 0.0066(8) 0.0108(7) 0.0087(8)
C24 0.0226(8) 0.0475(11) 0.0272(9) 0.0075(8) 0.0099(7) -0.0048(8)
C25 0.0243(8) 0.0308(9) 0.0220(8) 0.0018(7) 0.0065(7) -0.0054(7)
N31 0.0223(7) 0.0162(6) 0.0247(7) 0.0019(5) 0.0048(6) 0.0007(5)
C31 0.0240(8) 0.0272(9) 0.0289(9) 0.0087(7) 0.0059(7) 0.0033(7)
C32 0.0327(10) 0.0355(10) 0.0317(10) 0.0057(8) 0.0120(8) 0.0013(8)
C33 0.0295(9) 0.0251(8) 0.0318(9) -0.0003(7) 0.0114(8) 0.0020(7)
C34 0.0441(12) 0.0397(11) 0.0286(10) -0.0042(8) 0.0112(9) -0.0058(9)
C35 0.0305(9) 0.0176(8) 0.0322(9) 0.0022(7) 0.0092(8) 0.0017(7)
C36 0.0370(10) 0.0271(9) 0.0447(11) -0.0098(8) 0.0230(9) -0.0102(8)
C37 0.0221(8) 0.0321(9) 0.0351(10) -0.0027(8) 0.0015(7) -0.0043(7)
C38 0.0432(12) 0.0322(10) 0.0521(13) -0.0130(10) 0.0148(10) -0.0146(9)

loop_
_atom_type_symbol
_atom_type_description
_atom_type_scat_dispersion_real
_atom_type_scat_dispersion_imag
_atom_type_scat_source
C C 0.0033 0.0016 'International Tables Vol C Tables 4.2.6.8 and 6.1.1.4'
H H 0.0000 0.0000 'International Tables Vol C Tables 4.2.6.8 and 6.1.1.4'
N N 0.0061 0.0033 'International Tables Vol C Tables 4.2.6.8 and 6.1.1.4'
O O 0.0106 0.0060 'International Tables Vol C Tables 4.2.6.8 and 6.1.1.4'
P P 0.1023 0.0942 'International Tables Vol C Tables 4.2.6.8 and 6.1.1.4'
Fe Fe 0.3463 0.8444 'International Tables Vol C Tables 4.2.6.8 and 6.1.1.4'

loop_
_geom_angle_atom_site_label_1
_geom_angle_atom_site_label_2
_geom_angle_atom_site_label_3
_geom_angle
C1 Fe1 N1 109.50(7)
C1 Fe1 C2 93.83(7)
N1 Fe1 C2 150.14(7)
C1 Fe1 P5 95.19(5)
N1 Fe1 P5 98.54(4)
C2 Fe1 P5 97.59(5)
C1 Fe1 Fe3 94.33(5)
N1 Fe1 Fe3 47.34(4)
C2 Fe1 Fe3 114.55(5)
P5 Fe1 Fe3 145.708(15)
C1 Fe1 Fe2 150.03(5)
N1 Fe1 Fe2 46.18(4)
C2 Fe1 Fe2 105.20(5)
P5 Fe1 Fe2 104.771(16)
Fe3 Fe1 Fe2 56.866(12)
C5 Fe2 C3 94.05(8)
C5 Fe2 C4 102.31(8)
C3 Fe2 C4 95.83(8)
C5 Fe2 N1 121.65(7)
C3 Fe2 N1 130.58(7)
C4 Fe2 N1 106.99(7)
C5 Fe2 Fe3 99.70(6)
C3 Fe2 Fe3 95.84(6)
C4 Fe2 Fe3 154.23(6)
N1 Fe2 Fe3 49.00(4)
C5 Fe2 Fe4 160.76(6)
C3 Fe2 Fe4 91.92(6)
C4 Fe2 Fe4 95.25(6)
N1 Fe2 Fe4 43.82(4)
Fe3 Fe2 Fe4 61.456(11)
C5 Fe2 Fe1 80.95(6)
C3 Fe2 Fe1 153.91(6)
C4 Fe2 Fe1 110.26(5)
N1 Fe2 Fe1 41.85(4)
Fe3 Fe2 Fe1 60.301(10)
Fe4 Fe2 Fe1 85.666(14)
C8 Fe3 C6 99.07(8)
C8 Fe3 C7 101.08(7)
C6 Fe3 C7 97.23(8)
C8 Fe3 N1 119.86(7)
C6 Fe3 N1 130.16(7)
C7 Fe3 N1 103.77(6)
C8 Fe3 Fe2 98.30(5)
C6 Fe3 Fe2 98.54(6)
C7 Fe3 Fe2 152.67(5)
N1 Fe3 Fe2 49.37(4)
C8 Fe3 Fe1 78.41(5)
C6 Fe3 Fe1 160.20(6)
C7 Fe3 Fe1 102.53(5)
N1 Fe3 Fe1 43.13(4)
Fe2 Fe3 Fe1 62.833(9)
C8 Fe3 Fe4 158.56(5)
C6 Fe3 Fe4 89.74(6)
C7 Fe3 Fe4 97.10(5)
N1 Fe3 Fe4 43.54(4)
Fe2 Fe3 Fe4 60.881(9)
Fe1 Fe3 Fe4 86.673(14)
C10 Fe4 N1 104.72(7)
C10 Fe4 C11 96.68(8)
N1 Fe4 C11 108.02(7)
C10 Fe4 C9 97.71(8)
N1 Fe4 C9 141.49(7)
C11 Fe4 C9 99.82(8)
C10 Fe4 Fe2 99.83(6)
N1 Fe4 Fe2 47.86(4)
C11 Fe4 Fe2 153.72(6)
C9 Fe4 Fe2 98.07(6)
C10 Fe4 Fe3 151.01(6)
N1 Fe4 Fe3 47.19(4)
C11 Fe4 Fe3 99.36(6)
C9 Fe4 Fe3 103.10(6)
Fe2 Fe4 Fe3 57.663(12)
C20 P5 C14 100.72(7)
C20 P5 C12 105.17(8)
C14 P5 C12 100.83(7)
C20 P5 Fe1 112.31(5)
C14 P5 Fe1 118.07(5)
C12 P5 Fe1 117.56(6)
Fe1 N1 Fe4 178.71(8)
Fe1 N1 Fe3 89.53(6)
Fe4 N1 Fe3 89.27(6)
Fe1 N1 Fe2 91.97(6)
Fe4 N1 Fe2 88.31(6)
Fe3 N1 Fe2 81.63(5)
O1 C1 Fe1 178.43(14)
O2 C2 Fe1 179.49(16)
O3 C3 Fe2 177.41(16)
O4 C4 Fe2 174.80(16)
O5 C5 Fe2 174.40(16)
O6 C6 Fe3 178.30(16)
O7 C7 Fe3 178.76(17)
O8 C8 Fe3 176.45(15)
O9 C9 Fe4 176.28(17)
O10 C10 Fe4 178.89(17)
O11 C11 Fe4 179.17(18)
C13 C12 P5 110.57(11)
C13 C12 H12A 109.5
P5 C12 H12A 109.5
C13 C12 H12B 109.5
P5 C12 H12B 109.5
H12A C12 H12B 108.1
C13 O12 H12 111(3)
O12 C13 C12 112.08(15)
O12 C13 H13A 109.2
C12 C13 H13A 109.2
O12 C13 H13B 109.2
C12 C13 H13B 109.2
H13A C13 H13B 107.9
C15 C14 C19 118.68(14)
C15 C14 P5 119.15(12)
C19 C14 P5 122.17(12)
C16 C15 C14 120.97(15)
C16 C15 H15 119.5
C14 C15 H15 119.5
C17 C16 C15 119.63(15)
C17 C16 H16 120.2
C15 C16 H16 120.2
C18 C17 C16 120.16(16)
C18 C17 H17 119.9
C16 C17 H17 119.9
C17 C18 C19 120.27(16)
C17 C18 H18 119.9
C19 C18 H18 119.9
C18 C19 C14 120.29(15)
C18 C19 H19 119.9
C14 C19 H19 119.9
C25 C20 C21 119.12(15)
C25 C20 P5 123.30(13)
C21 C20 P5 117.47(12)
C22 C21 C20 120.66(16)
C22 C21 H21 119.7
C20 C21 H21 119.7
C23 C22 C21 119.95(17)
C23 C22 H22 120.0
C21 C22 H22 120.0
C22 C23 C24 119.76(16)
C22 C23 H23 120.1
C24 C23 H23 120.1
C23 C24 C25 120.62(17)
C23 C24 H24 119.7
C25 C24 H24 119.7
C20 C25 C24 119.85(17)
C20 C25 H25 120.1
C24 C25 H25 120.1
C37 N31 C35 106.61(13)
C37 N31 C33 112.01(14)
C35 N31 C33 111.03(13)
C37 N31 C31 110.73(13)
C35 N31 C31 110.49(13)
C33 N31 C31 106.04(13)
C32 C31 N31 115.18(14)
C32 C31 H31A 108.5
N31 C31 H31A 108.5
C32 C31 H31B 108.5
N31 C31 H31B 108.5
H31A C31 H31B 107.5
C31 C32 H32A 109.5
C31 C32 H32B 109.5
H32A C32 H32B 109.5
C31 C32 H32C 109.5
H32A C32 H32C 109.5
H32B C32 H32C 109.5
C34 C33 N31 115.50(15)
C34 C33 H33A 108.4
N31 C33 H33A 108.4
C34 C33 H33B 108.4
N31 C33 H33B 108.4
H33A C33 H33B 107.5
C33 C34 H34A 109.5
C33 C34 H34B 109.5
H34A C34 H34B 109.5
C33 C34 H34C 109.5
H34A C34 H34C 109.5
H34B C34 H34C 109.5
C36 C35 N31 114.83(15)
C36 C35 H35A 108.6
N31 C35 H35A 108.6
C36 C35 H35B 108.6
N31 C35 H35B 108.6
H35A C35 H35B 107.5
C35 C36 H36A 109.5
C35 C36 H36B 109.5
H36A C36 H36B 109.5
C35 C36 H36C 109.5
H36A C36 H36C 109.5
H36B C36 H36C 109.5
N31 C37 C38 115.25(16)
N31 C37 H37A 108.5
C38 C37 H37A 108.5
N31 C37 H37B 108.5
C38 C37 H37B 108.5
H37A C37 H37B 107.5
C37 C38 H38A 109.5
C37 C38 H38B 109.5
H38A C38 H38B 109.5
C37 C38 H38C 109.5
H38A C38 H38C 109.5
H38B C38 H38C 109.5

loop_
_geom_bond_atom_site_label_1
_geom_bond_atom_site_label_2
_geom_bond_distance
Fe1 C1 1.7608(17)
Fe1 N1 1.7710(13)
Fe1 C2 1.7975(17)
Fe1 P5 2.2028(5)
Fe1 Fe3 2.5902(4)
Fe1 Fe2 2.6530(4)
Fe2 C5 1.7767(18)
Fe2 C3 1.7858(18)
Fe2 C4 1.7971(17)
Fe2 N1 1.9154(13)
Fe2 Fe3 2.4970(5)
Fe2 Fe4 2.5819(4)
Fe3 C8 1.7820(17)
Fe3 C6 1.7823(18)
Fe3 C7 1.8038(17)
Fe3 N1 1.9048(13)
Fe3 Fe4 2.5962(4)
Fe4 C10 1.7859(19)
Fe4 N1 1.7886(13)
Fe4 C11 1.7891(19)
Fe4 C9 1.8048(18)
P5 C20 1.8331(16)
P5 C14 1.8398(16)
P5 C12 1.8410(17)
C1 O1 1.154(2)
C2 O2 1.149(2)
C3 O3 1.148(2)
C4 O4 1.152(2)
C5 O5 1.154(2)
C6 O6 1.152(2)
C7 O7 1.144(2)
C8 O8 1.154(2)
C9 O9 1.147(2)
C10 O10 1.145(2)
C11 O11 1.150(2)
C12 C13 1.551(3)
C12 H12A 0.9900
C12 H12B 0.9900
O12 C13 1.420(2)
O12 H12 0.857(10)
C13 H13A 0.9900
C13 H13B 0.9900
C14 C15 1.399(2)
C14 C19 1.399(2)
C15 C16 1.390(2)
C15 H15 0.9500
C16 C17 1.388(2)
C16 H16 0.9500
C17 C18 1.388(2)
C17 H17 0.9500
C18 C19 1.391(2)
C18 H18 0.9500
C19 H19 0.9500
C20 C25 1.394(2)
C20 C21 1.402(2)
C21 C22 1.392(2)
C21 H21 0.9500
C22 C23 1.389(3)
C22 H22 0.9500
C23 C24 1.389(3)
C23 H23 0.9500
C24 C25 1.399(3)
C24 H24 0.9500
C25 H25 0.9500
N31 C37 1.517(2)
N31 C35 1.518(2)
N31 C33 1.526(2)
N31 C31 1.529(2)
C31 C32 1.514(3)
C31 H31A 0.9900
C31 H31B 0.9900
C32 H32A 0.9800
C32 H32B 0.9800
C32 H32C 0.9800
C33 C34 1.512(3)
C33 H33A 0.9900
C33 H33B 0.9900
C34 H34A 0.9800
C34 H34B 0.9800
C34 H34C 0.9800
C35 C36 1.509(2)
C35 H35A 0.9900
C35 H35B 0.9900
C36 H36A 0.9800
C36 H36B 0.9800
C36 H36C 0.9800
C37 C38 1.519(3)
C37 H37A 0.9900
C37 H37B 0.9900
C38 H38A 0.9800
C38 H38B 0.9800
C38 H38C 0.9800

loop_
_geom_hbond_atom_site_label_D
_geom_hbond_atom_site_label_H
_geom_hbond_atom_site_label_A
_geom_hbond_distance_DH
_geom_hbond_distance_HA
_geom_hbond_distance_DA
_geom_hbond_angle_DHA
_geom_hbond_site_symmetry_A
C12 H12A O4 0.99 2.63 3.572(2) 158. .
C15 H15 O1 0.95 2.63 3.429(2) 142. 2_545
C31 H31A O8 0.99 2.61 3.463(2) 145. 1_545
C31 H31B O9 0.99 2.59 3.550(2) 162. 3_666
C32 H32A O5 0.98 2.58 3.540(3) 165. .
C32 H32B O6 0.98 2.58 3.380(2) 139. 3_666
C36 H36B O9 0.98 2.58 3.419(3) 144. 4_575
C36 H36C O8 0.98 2.51 3.466(2) 165. 2_645
C37 H37B O12 0.99 2.65 3.642(3) 179. .
C38 H38B O10 0.98 2.57 3.343(2) 135. 4_565

loop_
_geom_torsion_atom_site_label_1
_geom_torsion_atom_site_label_2
_geom_torsion_atom_site_label_3
_geom_torsion_atom_site_label_4
_geom_torsion
C1 Fe1 N1 Fe3 -77.44(7)
C2 Fe1 N1 Fe3 61.93(14)
P5 Fe1 N1 Fe3 -176.08(3)
Fe2 Fe1 N1 Fe3 81.61(5)
C1 Fe1 N1 Fe2 -159.05(6)
C2 Fe1 N1 Fe2 -19.68(15)
P5 Fe1 N1 Fe2 102.31(4)
Fe3 Fe1 N1 Fe2 -81.61(5)
C10 Fe4 N1 Fe3 -171.66(7)
C11 Fe4 N1 Fe3 86.10(7)
C9 Fe4 N1 Fe3 -48.08(13)
Fe2 Fe4 N1 Fe3 -81.65(5)
C10 Fe4 N1 Fe2 -90.01(7)
C11 Fe4 N1 Fe2 167.75(7)
C9 Fe4 N1 Fe2 33.57(13)
Fe3 Fe4 N1 Fe2 81.65(5)
C20 P5 C12 C13 -176.46(12)
C14 P5 C12 C13 79.18(13)
Fe1 P5 C12 C13 -50.64(13)
P5 C12 C13 O12 -179.98(12)
C20 P5 C14 C15 -38.31(14)
C12 P5 C14 C15 69.59(14)
Fe1 P5 C14 C15 -160.92(10)
C20 P5 C14 C19 142.24(13)
C12 P5 C14 C19 -109.86(14)
Fe1 P5 C14 C19 19.63(15)
C19 C14 C15 C16 -0.8(2)
P5 C14 C15 C16 179.72(12)
C14 C15 C16 C17 0.2(2)
C15 C16 C17 C18 0.8(3)
C16 C17 C18 C19 -1.2(3)
C17 C18 C19 C14 0.6(3)
C15 C14 C19 C18 0.4(2)
P5 C14 C19 C18 179.88(13)
C14 P5 C20 C25 91.35(15)
C12 P5 C20 C25 -13.10(16)
Fe1 P5 C20 C25 -142.10(13)
C14 P5 C20 C21 -84.72(13)
C12 P5 C20 C21 170.83(12)
Fe1 P5 C20 C21 41.82(14)
C25 C20 C21 C22 -1.8(2)
P5 C20 C21 C22 174.44(13)
C20 C21 C22 C23 0.7(3)
C21 C22 C23 C24 0.8(3)
C22 C23 C24 C25 -1.3(3)
C21 C20 C25 C24 1.4(2)
P5 C20 C25 C24 -174.62(13)
C23 C24 C25 C20 0.1(3)
C37 N31 C31 C32 -57.46(19)
C35 N31 C31 C32 60.42(19)
C33 N31 C31 C32 -179.18(15)
C37 N31 C33 C34 62.68(19)
C35 N31 C33 C34 -56.4(2)
C31 N31 C33 C34 -176.42(15)
C37 N31 C35 C36 -178.29(15)
C33 N31 C35 C36 -56.0(2)
C31 N31 C35 C36 61.32(19)
C35 N31 C37 C38 -177.94(17)
C33 N31 C37 C38 60.4(2)
C31 N31 C37 C38 -57.7(2)
